data_2227157
loop_
_publ_author_name
'Kong, Dulin'
'Wu, Mingshu'
'Li, Huiyan'
'Ma, Jingya'

_publ_section_title
;
 9-(1,1-Dimethyl-3-oxobutyl)adenine
;
_journal_coeditor_code BG2361
_journal_issue 10
_journal_name_full 'Acta Crystallographica Section E'
_journal_page_first o2475
_journal_paper_doi 10.1107/S1600536810034628
_journal_volume 66
_journal_year 2010
_chemical_formula_iupac 'C11 H15 N5 O'
_chemical_formula_moiety 'C11 H15 N5 O'
_chemical_formula_sum 'C11 H15 N5 O'
_chemical_formula_weight 233.28
_chemical_name_systematic
;
9-(1,1-Dimethyl-3-oxobutyl)adenine
;
_space_group_IT_number 2
_symmetry_cell_setting triclinic
_symmetry_space_group_name_Hall '-P 1'
_symmetry_space_group_name_H-M 'P -1'
_atom_sites_solution_hydrogens geom
_atom_sites_solution_primary direct
_atom_sites_solution_secondary difmap
_audit_creation_method SHELXL-97
_cell_angle_alpha 78.4210(10)
_cell_angle_beta 89.551(2)
_cell_angle_gamma 88.4830(10)
_cell_formula_units_Z 4
_cell_length_a 8.2565(8)
_cell_length_b 11.2229(11)
_cell_length_c 13.4021(13)
_cell_measurement_reflns_used 1894
_cell_measurement_temperature 298(2)
_cell_measurement_theta_max 24.256
_cell_measurement_theta_min 2.645
_cell_volume 1216.2(2)
_computing_cell_refinement 'SAINT (Bruker, 2005)'
_computing_data_collection 'APEX2 (Bruker, 2005)'
_computing_data_reduction 'SAINT (Bruker, 2005)'
_computing_molecular_graphics '<i>Mercury</i> (Macrae <i>et al.</i>, 2006)'
_computing_publication_material 'SHELXL97 (Sheldrick, 2008)'
_computing_structure_refinement 'SHELXL97 (Sheldrick, 2008)'
_computing_structure_solution 'SHELXS97 (Sheldrick, 2008)'
_diffrn_ambient_temperature 298(2)
_diffrn_measured_fraction_theta_full 0.981
_diffrn_measured_fraction_theta_max 0.981
_diffrn_measurement_device_type 'Bruker APEXII CCD area-detector'
_diffrn_measurement_method 'phi and omega scans'
_diffrn_radiation_monochromator graphite
_diffrn_radiation_source 'fine-focus sealed tube'
_diffrn_radiation_type MoK\a
_diffrn_radiation_wavelength 0.71073
_diffrn_reflns_av_R_equivalents 0.0303
_diffrn_reflns_av_sigmaI/netI 0.0688
_diffrn_reflns_limit_h_max 9
_diffrn_reflns_limit_h_min -9
_diffrn_reflns_limit_k_max 12
_diffrn_reflns_limit_k_min -13
_diffrn_reflns_limit_l_max 15
_diffrn_reflns_limit_l_min -15
_diffrn_reflns_number 6288
_diffrn_reflns_theta_full 25.02
_diffrn_reflns_theta_max 25.02
_diffrn_reflns_theta_min 1.55
_exptl_absorpt_coefficient_mu 0.088
_exptl_absorpt_correction_T_max 0.99
_exptl_absorpt_correction_T_min 0.96
_exptl_absorpt_correction_type multi-scan
_exptl_absorpt_process_details '(SADABS; Bruker, 2005)'
_exptl_crystal_colour colourless
_exptl_crystal_density_diffrn 1.274
_exptl_crystal_density_method 'not measured'
_exptl_crystal_description block
_exptl_crystal_F_000 496
_exptl_crystal_size_max 0.48
_exptl_crystal_size_mid 0.47
_exptl_crystal_size_min 0.14
_refine_diff_density_max 0.241
_refine_diff_density_min -0.222
_refine_ls_extinction_method none
_refine_ls_goodness_of_fit_ref 1.060
_refine_ls_hydrogen_treatment constr
_refine_ls_matrix_type full
_refine_ls_number_parameters 313
_refine_ls_number_reflns 4208
_refine_ls_number_restraints 0
_refine_ls_restrained_S_all 1.060
_refine_ls_R_factor_all 0.0983
_refine_ls_R_factor_gt 0.0562
_refine_ls_shift/su_max 0.000
_refine_ls_shift/su_mean 0.000
_refine_ls_structure_factor_coef Fsqd
_refine_ls_weighting_details 'calc w=1/[\s^2^(Fo^2^)+(0.0626P)^2^+0.3212P] where P=(Fo^2^+2Fc^2^)/3'
_refine_ls_weighting_scheme calc
_refine_ls_wR_factor_gt 0.1342
_refine_ls_wR_factor_ref 0.1616
_reflns_number_gt 2538
_reflns_number_total 4208
_reflns_threshold_expression I>2\s(I)
_cod_data_source_file bg2361.cif
_cod_data_source_block I
_cod_database_code 2227157
_cod_database_fobs_code 2227157

loop_
_symmetry_equiv_pos_as_xyz
'x, y, z'
'-x, -y, -z'

loop_
_atom_site_type_symbol
_atom_site_label
_atom_site_fract_x
_atom_site_fract_y
_atom_site_fract_z
_atom_site_U_iso_or_equiv
_atom_site_adp_type
_atom_site_calc_flag
_atom_site_refinement_flags
_atom_site_occupancy
_atom_site_disorder_assembly
_atom_site_disorder_group
N N1 0.2572(3) 0.8076(2) 0.01198(17) 0.0416(6) Uani d . 1 . .
N N2 0.3297(3) 0.9315(2) 0.11520(19) 0.0483(6) Uani d . 1 . .
N N3 -0.0300(3) 0.7899(2) 0.0569(2) 0.0498(7) Uani d . 1 . .
N N4 -0.1029(3) 0.9008(2) 0.18776(19) 0.0480(7) Uani d . 1 . .
N N5 0.0816(3) 1.0018(2) 0.26608(19) 0.0529(7) Uani d . 1 . .
H H5A 0.0059 1.0165 0.3067 0.063 Uiso calc R 1 . .
H H5B 0.1776 1.0275 0.2720 0.063 Uiso calc R 1 . .
N N6 0.7455(3) 0.2103(2) 0.49198(17) 0.0410(6) Uani d . 1 . .
N N7 0.8180(3) 0.0572(2) 0.41366(18) 0.0437(6) Uani d . 1 . .
N N8 0.4600(3) 0.2330(2) 0.44317(19) 0.0493(7) Uani d . 1 . .
N N9 0.3889(3) 0.0939(2) 0.33544(19) 0.0471(6) Uani d . 1 . .
N N10 0.5742(3) -0.0341(2) 0.2781(2) 0.0542(7) Uani d . 1 . .
H H10A 0.5002 -0.0547 0.2405 0.065 Uiso calc R 1 . .
H H10B 0.6704 -0.0653 0.2779 0.065 Uiso calc R 1 . .
O O1 0.4200(4) 0.5832(2) 0.1274(2) 0.0890(9) Uani d . 1 . .
O O2 0.9215(3) 0.3952(2) 0.34758(19) 0.0747(7) Uani d . 1 . .
C C1 0.3770(4) 0.8703(3) 0.0464(2) 0.0477(8) Uani d . 1 . .
H H1 0.4832 0.8695 0.0229 0.057 Uiso calc R 1 . .
C C2 0.1666(3) 0.9074(2) 0.1277(2) 0.0378(7) Uani d . 1 . .
C C3 0.1211(3) 0.8310(2) 0.0644(2) 0.0386(7) Uani d . 1 . .
C C4 -0.1302(4) 0.8313(3) 0.1201(3) 0.0514(8) Uani d . 1 . .
H H4 -0.2371 0.8082 0.1169 0.062 Uiso calc R 1 . .
C C5 0.0503(3) 0.9394(3) 0.1940(2) 0.0420(7) Uani d . 1 . .
C C6 0.2743(4) 0.7212(3) -0.0589(2) 0.0478(8) Uani d . 1 . .
C C7 0.2204(4) 0.5963(3) -0.0013(2) 0.0559(9) Uani d . 1 . .
H H7A 0.1040 0.6009 0.0083 0.067 Uiso calc R 1 . .
H H7B 0.2414 0.5381 -0.0447 0.067 Uiso calc R 1 . .
C C8 0.2954(5) 0.5463(3) 0.1002(3) 0.0608(9) Uani d . 1 . .
C C9 0.2085(5) 0.4448(5) 0.1656(4) 0.1136(18) Uani d . 1 . .
H H9A 0.2738 0.4109 0.2239 0.170 Uiso calc R 1 . .
H H9B 0.1882 0.3830 0.1274 0.170 Uiso calc R 1 . .
H H9C 0.1075 0.4751 0.1878 0.170 Uiso calc R 1 . .
C C10 0.1629(4) 0.7668(3) -0.1489(2) 0.0661(10) Uani d . 1 . .
H H10C 0.0531 0.7699 -0.1253 0.099 Uiso calc R 1 . .
H H10D 0.1713 0.7126 -0.1959 0.099 Uiso calc R 1 . .
H H10E 0.1939 0.8467 -0.1826 0.099 Uiso calc R 1 . .
C C11 0.4479(4) 0.7178(3) -0.0957(3) 0.0684(10) Uani d . 1 . .
H H11A 0.4784 0.7983 -0.1283 0.103 Uiso calc R 1 . .
H H11B 0.4575 0.6646 -0.1434 0.103 Uiso calc R 1 . .
H H11C 0.5179 0.6885 -0.0387 0.103 Uiso calc R 1 . .
C C12 0.8644(4) 0.1328(3) 0.4701(2) 0.0452(7) Uani d . 1 . .
H H12 0.9701 0.1334 0.4934 0.054 Uiso calc R 1 . .
C C13 0.6556(3) 0.0876(2) 0.3974(2) 0.0371(7) Uani d . 1 . .
C C14 0.6081(3) 0.1810(2) 0.4449(2) 0.0383(7) Uani d . 1 . .
C C15 0.3592(4) 0.1818(3) 0.3882(2) 0.0510(8) Uani d . 1 . .
H H15 0.2527 0.2113 0.3860 0.061 Uiso calc R 1 . .
C C16 0.5397(3) 0.0464(3) 0.3364(2) 0.0403(7) Uani d . 1 . .
C C17 0.7629(4) 0.3162(3) 0.5422(2) 0.0485(8) Uani d . 1 . .
C C18 0.7157(4) 0.4315(3) 0.4650(2) 0.0544(9) Uani d . 1 . .
H H18A 0.6011 0.4286 0.4506 0.065 Uiso calc R 1 . .
H H18B 0.7303 0.5007 0.4970 0.065 Uiso calc R 1 . .
C C19 0.8052(4) 0.4549(3) 0.3652(3) 0.0539(8) Uani d . 1 . .
C C20 0.7440(5) 0.5588(4) 0.2860(3) 0.0932(14) Uani d . 1 . .
H H20A 0.8196 0.5739 0.2304 0.140 Uiso calc R 1 . .
H H20B 0.7319 0.6301 0.3150 0.140 Uiso calc R 1 . .
H H20C 0.6409 0.5393 0.2616 0.140 Uiso calc R 1 . .
C C21 0.6479(5) 0.3011(3) 0.6328(3) 0.0689(10) Uani d . 1 . .
H H21A 0.5399 0.2908 0.6106 0.103 Uiso calc R 1 . .
H H21B 0.6503 0.3722 0.6624 0.103 Uiso calc R 1 . .
H H21C 0.6810 0.2309 0.6826 0.103 Uiso calc R 1 . .
C C22 0.9356(4) 0.3201(3) 0.5801(3) 0.0658(10) Uani d . 1 . .
H H22A 0.9617 0.2457 0.6271 0.099 Uiso calc R 1 . .
H H22B 0.9449 0.3875 0.6137 0.099 Uiso calc R 1 . .
H H22C 1.0091 0.3296 0.5234 0.099 Uiso calc R 1 . .

loop_
_atom_site_aniso_label
_atom_site_aniso_U_11
_atom_site_aniso_U_22
_atom_site_aniso_U_33
_atom_site_aniso_U_12
_atom_site_aniso_U_13
_atom_site_aniso_U_23
N1 0.0432(15) 0.0402(14) 0.0416(14) -0.0020(11) -0.0024(11) -0.0081(12)
N2 0.0399(15) 0.0545(16) 0.0540(16) -0.0090(12) 0.0030(12) -0.0182(14)
N3 0.0428(15) 0.0531(16) 0.0546(16) -0.0070(13) -0.0073(13) -0.0124(13)
N4 0.0373(15) 0.0555(16) 0.0543(16) -0.0047(12) -0.0040(12) -0.0179(14)
N5 0.0375(14) 0.0680(18) 0.0615(18) -0.0062(12) 0.0024(12) -0.0322(15)
N6 0.0405(14) 0.0402(14) 0.0443(15) -0.0105(11) -0.0026(11) -0.0117(12)
N7 0.0405(15) 0.0447(15) 0.0468(15) -0.0047(11) -0.0044(11) -0.0107(12)
N8 0.0414(15) 0.0525(16) 0.0564(17) -0.0053(12) 0.0008(12) -0.0162(13)
N9 0.0362(14) 0.0584(17) 0.0485(15) -0.0103(12) 0.0028(11) -0.0141(13)
N10 0.0401(15) 0.0626(17) 0.0674(18) -0.0084(13) -0.0063(13) -0.0296(15)
O1 0.105(2) 0.0779(19) 0.0757(19) -0.0019(17) -0.0336(17) 0.0054(15)
O2 0.0770(18) 0.0712(17) 0.0722(17) -0.0083(15) 0.0210(14) -0.0060(14)
C1 0.0407(18) 0.0519(19) 0.0516(19) -0.0047(15) 0.0015(15) -0.0127(16)
C2 0.0346(16) 0.0395(16) 0.0397(16) -0.0041(13) -0.0008(13) -0.0086(14)
C3 0.0356(17) 0.0368(16) 0.0401(17) -0.0022(13) -0.0043(13) 0.0003(13)
C4 0.0369(18) 0.057(2) 0.061(2) -0.0090(15) -0.0038(16) -0.0118(18)
C5 0.0388(17) 0.0430(17) 0.0443(18) -0.0021(13) -0.0043(14) -0.0090(15)
C6 0.066(2) 0.0417(18) 0.0365(17) 0.0014(15) -0.0023(15) -0.0108(14)
C7 0.072(2) 0.0430(18) 0.055(2) -0.0013(16) -0.0081(17) -0.0142(16)
C8 0.071(2) 0.050(2) 0.057(2) 0.0128(19) 0.001(2) -0.0020(18)
C9 0.082(3) 0.136(4) 0.094(3) 0.003(3) 0.021(3) 0.046(3)
C10 0.090(3) 0.064(2) 0.044(2) 0.001(2) -0.0139(18) -0.0098(17)
C11 0.076(3) 0.072(2) 0.061(2) 0.007(2) 0.0088(19) -0.025(2)
C12 0.0390(17) 0.0495(18) 0.0470(18) -0.0084(14) -0.0061(14) -0.0085(15)
C13 0.0333(16) 0.0371(16) 0.0392(16) -0.0083(12) 0.0007(12) -0.0023(13)
C14 0.0366(17) 0.0387(16) 0.0385(16) -0.0105(13) 0.0033(13) -0.0043(13)
C15 0.0388(18) 0.061(2) 0.053(2) -0.0028(15) 0.0017(15) -0.0096(17)
C16 0.0384(17) 0.0437(17) 0.0392(17) -0.0127(14) 0.0050(13) -0.0078(14)
C17 0.055(2) 0.0488(19) 0.0442(18) -0.0177(15) 0.0027(15) -0.0142(15)
C18 0.060(2) 0.0439(19) 0.063(2) -0.0120(16) 0.0047(17) -0.0175(17)
C19 0.054(2) 0.051(2) 0.056(2) -0.0205(17) -0.0019(17) -0.0063(17)
C20 0.086(3) 0.108(3) 0.073(3) -0.002(3) -0.013(2) 0.012(3)
C21 0.083(3) 0.074(2) 0.055(2) -0.020(2) 0.0121(19) -0.0231(19)
C22 0.071(2) 0.065(2) 0.066(2) -0.0249(19) -0.0131(19) -0.0202(19)

loop_
_atom_type_symbol
_atom_type_description
_atom_type_scat_dispersion_real
_atom_type_scat_dispersion_imag
_atom_type_scat_source
C C 0.0033 0.0016 'International Tables Vol C Tables 4.2.6.8 and 6.1.1.4'
H H 0.0000 0.0000 'International Tables Vol C Tables 4.2.6.8 and 6.1.1.4'
O O 0.0106 0.0060 'International Tables Vol C Tables 4.2.6.8 and 6.1.1.4'
N N 0.0061 0.0033 'International Tables Vol C Tables 4.2.6.8 and 6.1.1.4'

loop_
_geom_angle_atom_site_label_1
_geom_angle_atom_site_label_2
_geom_angle_atom_site_label_3
_geom_angle_site_symmetry_1
_geom_angle_site_symmetry_3
_geom_angle
_geom_angle_publ_flag
C1 N1 C3 . . 105.2(2) ?
C1 N1 C6 . . 127.4(2) ?
C3 N1 C6 . . 127.1(2) ?
C1 N2 C2 . . 104.0(2) ?
C4 N3 C3 . . 110.7(2) ?
C4 N4 C5 . . 117.3(3) ?
C5 N5 H5A . . 120.0 ?
C5 N5 H5B . . 120.0 ?
H5A N5 H5B . . 120.0 ?
C12 N6 C14 . . 105.3(2) ?
C12 N6 C17 . . 127.9(2) ?
C14 N6 C17 . . 126.3(2) ?
C12 N7 C13 . . 103.0(2) ?
C15 N8 C14 . . 110.7(2) ?
C15 N9 C16 . . 118.3(2) ?
C16 N10 H10A . . 120.0 ?
C16 N10 H10B . . 120.0 ?
H10A N10 H10B . . 120.0 ?
N2 C1 N1 . . 114.3(3) ?
N2 C1 H1 . . 122.9 ?
N1 C1 H1 . . 122.9 ?
C3 C2 N2 . . 110.0(2) ?
C3 C2 C5 . . 117.7(3) ?
N2 C2 C5 . . 132.2(2) ?
N3 C3 N1 . . 127.9(3) ?
N3 C3 C2 . . 125.6(3) ?
N1 C3 C2 . . 106.5(2) ?
N3 C4 N4 . . 130.4(3) ?
N3 C4 H4 . . 114.8 ?
N4 C4 H4 . . 114.8 ?
N5 C5 N4 . . 117.8(3) ?
N5 C5 C2 . . 123.9(3) ?
N4 C5 C2 . . 118.2(2) ?
N1 C6 C11 . . 109.7(2) ?
N1 C6 C10 . . 107.7(2) ?
C11 C6 C10 . . 109.7(3) ?
N1 C6 C7 . . 107.6(2) ?
C11 C6 C7 . . 112.1(3) ?
C10 C6 C7 . . 109.9(3) ?
C8 C7 C6 . . 117.9(3) ?
C8 C7 H7A . . 107.8 ?
C6 C7 H7A . . 107.8 ?
C8 C7 H7B . . 107.8 ?
C6 C7 H7B . . 107.8 ?
H7A C7 H7B . . 107.2 ?
O1 C8 C9 . . 121.4(4) ?
O1 C8 C7 . . 122.9(3) ?
C9 C8 C7 . . 115.7(4) ?
C8 C9 H9A . . 109.5 ?
C8 C9 H9B . . 109.5 ?
H9A C9 H9B . . 109.5 ?
C8 C9 H9C . . 109.5 ?
H9A C9 H9C . . 109.5 ?
H9B C9 H9C . . 109.5 ?
C6 C10 H10C . . 109.5 ?
C6 C10 H10D . . 109.5 ?
H10C C10 H10D . . 109.5 ?
C6 C10 H10E . . 109.5 ?
H10C C10 H10E . . 109.5 ?
H10D C10 H10E . . 109.5 ?
C6 C11 H11A . . 109.5 ?
C6 C11 H11B . . 109.5 ?
H11A C11 H11B . . 109.5 ?
C6 C11 H11C . . 109.5 ?
H11A C11 H11C . . 109.5 ?
H11B C11 H11C . . 109.5 ?
N7 C12 N6 . . 114.8(2) ?
N7 C12 H12 . . 122.6 ?
N6 C12 H12 . . 122.6 ?
C14 C13 N7 . . 111.5(2) ?
C14 C13 C16 . . 117.1(3) ?
N7 C13 C16 . . 131.2(3) ?
N8 C14 C13 . . 126.6(3) ?
N8 C14 N6 . . 127.9(2) ?
C13 C14 N6 . . 105.5(2) ?
N8 C15 N9 . . 129.4(3) ?
N8 C15 H15 . . 115.3 ?
N9 C15 H15 . . 115.3 ?
N10 C16 N9 . . 119.0(2) ?
N10 C16 C13 . . 123.3(3) ?
N9 C16 C13 . . 117.7(2) ?
N6 C17 C21 . . 108.4(2) ?
N6 C17 C22 . . 110.1(3) ?
C21 C17 C22 . . 108.8(3) ?
N6 C17 C18 . . 108.0(2) ?
C21 C17 C18 . . 109.6(3) ?
C22 C17 C18 . . 111.8(3) ?
C19 C18 C17 . . 117.3(3) ?
C19 C18 H18A . . 108.0 ?
C17 C18 H18A . . 108.0 ?
C19 C18 H18B . . 108.0 ?
C17 C18 H18B . . 108.0 ?
H18A C18 H18B . . 107.2 ?
O2 C19 C20 . . 119.9(3) ?
O2 C19 C18 . . 123.5(3) ?
C20 C19 C18 . . 116.6(3) ?
C19 C20 H20A . . 109.5 ?
C19 C20 H20B . . 109.5 ?
H20A C20 H20B . . 109.5 ?
C19 C20 H20C . . 109.5 ?
H20A C20 H20C . . 109.5 ?
H20B C20 H20C . . 109.5 ?
C17 C21 H21A . . 109.5 ?
C17 C21 H21B . . 109.5 ?
H21A C21 H21B . . 109.5 ?
C17 C21 H21C . . 109.5 ?
H21A C21 H21C . . 109.5 ?
H21B C21 H21C . . 109.5 ?
C17 C22 H22A . . 109.5 ?
C17 C22 H22B . . 109.5 ?
H22A C22 H22B . . 109.5 ?
C17 C22 H22C . . 109.5 ?
H22A C22 H22C . . 109.5 ?
H22B C22 H22C . . 109.5 ?

loop_
_geom_bond_atom_site_label_1
_geom_bond_atom_site_label_2
_geom_bond_site_symmetry_2
_geom_bond_distance
_geom_bond_publ_flag
N1 C1 . 1.364(3) ?
N1 C3 . 1.368(3) ?
N1 C6 . 1.491(3) ?
N2 C1 . 1.307(4) ?
N2 C2 . 1.383(3) ?
N3 C4 . 1.320(4) ?
N3 C3 . 1.353(3) ?
N4 C4 . 1.334(4) ?
N4 C5 . 1.356(3) ?
N5 C5 . 1.333(3) ?
N5 H5A . 0.8600 ?
N5 H5B . 0.8600 ?
N6 C12 . 1.364(4) ?
N6 C14 . 1.382(3) ?
N6 C17 . 1.489(3) ?
N7 C12 . 1.311(3) ?
N7 C13 . 1.383(3) ?
N8 C15 . 1.331(4) ?
N8 C14 . 1.339(3) ?
N9 C15 . 1.340(4) ?
N9 C16 . 1.341(3) ?
N10 C16 . 1.332(3) ?
N10 H10A . 0.8600 ?
N10 H10B . 0.8600 ?
O1 C8 . 1.205(4) ?
O2 C19 . 1.205(4) ?
C1 H1 . 0.9300 ?
C2 C3 . 1.381(4) ?
C2 C5 . 1.392(4) ?
C4 H4 . 0.9300 ?
C6 C11 . 1.514(5) ?
C6 C10 . 1.519(4) ?
C6 C7 . 1.534(4) ?
C7 C8 . 1.495(5) ?
C7 H7A . 0.9700 ?
C7 H7B . 0.9700 ?
C8 C9 . 1.488(5) ?
C9 H9A . 0.9600 ?
C9 H9B . 0.9600 ?
C9 H9C . 0.9600 ?
C10 H10C . 0.9600 ?
C10 H10D . 0.9600 ?
C10 H10E . 0.9600 ?
C11 H11A . 0.9600 ?
C11 H11B . 0.9600 ?
C11 H11C . 0.9600 ?
C12 H12 . 0.9300 ?
C13 C14 . 1.378(4) ?
C13 C16 . 1.409(4) ?
C15 H15 . 0.9300 ?
C17 C21 . 1.520(4) ?
C17 C22 . 1.522(4) ?
C17 C18 . 1.530(4) ?
C18 C19 . 1.502(5) ?
C18 H18A . 0.9700 ?
C18 H18B . 0.9700 ?
C19 C20 . 1.491(5) ?
C20 H20A . 0.9600 ?
C20 H20B . 0.9600 ?
C20 H20C . 0.9600 ?
C21 H21A . 0.9600 ?
C21 H21B . 0.9600 ?
C21 H21C . 0.9600 ?
C22 H22A . 0.9600 ?
C22 H22B . 0.9600 ?
C22 H22C . 0.9600 ?

loop_
_geom_hbond_atom_site_label_D
_geom_hbond_atom_site_label_H
_geom_hbond_atom_site_label_A
_geom_hbond_site_symmetry_A
_geom_hbond_distance_DH
_geom_hbond_distance_HA
_geom_hbond_distance_DA
_geom_hbond_angle_DHA
N10 H10B N4 1_645 0.86 2.28 3.051(3) 148.5
N10 H10A N2 1_545 0.86 2.23 3.072(3) 165.8
N5 H5B N9 1_565 0.86 2.16 2.988(3) 161.4
N5 H5A N7 1_465 0.86 2.20 3.064(3) 178.0

loop_
_geom_torsion_atom_site_label_1
_geom_torsion_atom_site_label_2
_geom_torsion_atom_site_label_3
_geom_torsion_atom_site_label_4
_geom_torsion_site_symmetry_1
_geom_torsion_site_symmetry_2
_geom_torsion_site_symmetry_3
_geom_torsion_site_symmetry_4
_geom_torsion
_geom_torsion_publ_flag
C2 N2 C1 N1 . . . . 0.2(3) ?
C3 N1 C1 N2 . . . . -0.3(3) ?
C6 N1 C1 N2 . . . . -174.2(3) ?
C1 N2 C2 C3 . . . . 0.0(3) ?
C1 N2 C2 C5 . . . . 175.5(3) ?
C4 N3 C3 N1 . . . . 179.6(3) ?
C4 N3 C3 C2 . . . . -1.0(4) ?
C1 N1 C3 N3 . . . . 179.7(3) ?
C6 N1 C3 N3 . . . . -6.4(5) ?
C1 N1 C3 C2 . . . . 0.2(3) ?
C6 N1 C3 C2 . . . . 174.2(2) ?
N2 C2 C3 N3 . . . . -179.6(3) ?
C5 C2 C3 N3 . . . . 4.2(4) ?
N2 C2 C3 N1 . . . . -0.1(3) ?
C5 C2 C3 N1 . . . . -176.4(2) ?
C3 N3 C4 N4 . . . . -1.9(5) ?
C5 N4 C4 N3 . . . . 1.4(5) ?
C4 N4 C5 N5 . . . . -175.5(3) ?
C4 N4 C5 C2 . . . . 2.1(4) ?
C3 C2 C5 N5 . . . . 172.9(3) ?
N2 C2 C5 N5 . . . . -2.3(5) ?
C3 C2 C5 N4 . . . . -4.5(4) ?
N2 C2 C5 N4 . . . . -179.8(3) ?
C1 N1 C6 C11 . . . . -4.0(4) ?
C3 N1 C6 C11 . . . . -176.7(3) ?
C1 N1 C6 C10 . . . . -123.4(3) ?
C3 N1 C6 C10 . . . . 64.0(4) ?
C1 N1 C6 C7 . . . . 118.2(3) ?
C3 N1 C6 C7 . . . . -54.5(4) ?
N1 C6 C7 C8 . . . . -52.1(4) ?
C11 C6 C7 C8 . . . . 68.6(4) ?
C10 C6 C7 C8 . . . . -169.1(3) ?
C6 C7 C8 O1 . . . . -18.3(5) ?
C6 C7 C8 C9 . . . . 163.2(3) ?
C13 N7 C12 N6 . . . . -0.1(3) ?
C14 N6 C12 N7 . . . . 0.3(3) ?
C17 N6 C12 N7 . . . . -171.4(3) ?
C12 N7 C13 C14 . . . . -0.1(3) ?
C12 N7 C13 C16 . . . . 174.6(3) ?
C15 N8 C14 C13 . . . . 0.1(4) ?
C15 N8 C14 N6 . . . . 178.7(3) ?
N7 C13 C14 N8 . . . . 179.1(3) ?
C16 C13 C14 N8 . . . . 3.6(4) ?
N7 C13 C14 N6 . . . . 0.2(3) ?
C16 C13 C14 N6 . . . . -175.2(2) ?
C12 N6 C14 N8 . . . . -179.1(3) ?
C17 N6 C14 N8 . . . . -7.2(5) ?
C12 N6 C14 C13 . . . . -0.3(3) ?
C17 N6 C14 C13 . . . . 171.6(3) ?
C14 N8 C15 N9 . . . . -2.5(5) ?
C16 N9 C15 N8 . . . . 0.8(5) ?
C15 N9 C16 N10 . . . . -174.7(3) ?
C15 N9 C16 C13 . . . . 3.2(4) ?
C14 C13 C16 N10 . . . . 172.7(3) ?
N7 C13 C16 N10 . . . . -1.7(5) ?
C14 C13 C16 N9 . . . . -5.2(4) ?
N7 C13 C16 N9 . . . . -179.6(3) ?
C12 N6 C17 C21 . . . . -126.0(3) ?
C14 N6 C17 C21 . . . . 64.0(4) ?
C12 N6 C17 C22 . . . . -7.0(4) ?
C14 N6 C17 C22 . . . . -177.1(3) ?
C12 N6 C17 C18 . . . . 115.3(3) ?
C14 N6 C17 C18 . . . . -54.7(4) ?
N6 C17 C18 C19 . . . . -56.0(3) ?
C21 C17 C18 C19 . . . . -173.9(3) ?
C22 C17 C18 C19 . . . . 65.3(3) ?
C17 C18 C19 O2 . . . . -8.0(5) ?
C17 C18 C19 C20 . . . . 172.5(3) ?
